data_1563965
loop_
_publ_author_name
'Montes-Tolentino, Pedro'
'Rodr\'iguez-L\'opez, Germ\'an'
'S\'anchez-Ruiz, Sonia A.'
'Villase\~nor-Granados, Tayde Osvaldo'
'Flores-Parra, Angelina'

_publ_section_title
;
 Structural analysis of (5-methyl-[1,3,5]-dithiazinan-2-yl)phosphines and
 their oxides. N-Borane adducts as conformational probes
;
_journal_name_full 'Inorganica Chimica Acta'
_journal_page_first 420
_journal_page_last 430
_journal_paper_doi 10.1016/j.ica.2018.06.045
_journal_volume 482
_journal_year 2018
_chemical_compound_source 'synthesis as described'
_chemical_formula_moiety 'C16 H18 N P S3'
_chemical_formula_sum 'C16 H18 N P S3'
_chemical_formula_weight 351.46
_chemical_name_common '(5-methyl-1,3,5-dithiazinan-2-yl)diphenylphosphine sulfide'
_space_group_IT_number 14
_space_group_name_Hall '-P 2ybc'
_space_group_name_H-M_alt 'P 1 21/c 1'
_symmetry_cell_setting monoclinic
_symmetry_Int_Tables_number 14
_symmetry_space_group_name_Hall '-P 2ybc'
_symmetry_space_group_name_H-M 'P 1 21/c 1'
_atom_sites_solution_hydrogens mixed
_cell_angle_alpha 90
_cell_angle_beta 93.36(3)
_cell_angle_gamma 90
_cell_formula_units_Z 4
_cell_length_a 15.643(3)
_cell_length_b 10.089(2)
_cell_length_c 11.228(2)
_cell_measurement_reflns_used 7079
_cell_measurement_temperature 293(2)
_cell_measurement_theta_max 27.48
_cell_measurement_theta_min 2.91
_cell_measurement_wavelength 0.71073
_cell_volume 1769.0(6)
_computing_cell_refinement 'HKL Scalepack (Otwinowski & Minor 1997)'
_computing_data_collection 'Collect (Bruker AXS BV, 1997-2004)'
_computing_data_reduction 'HKL Denzo and Scalepack (Otwinowski & Minor 1997)'
_computing_molecular_graphics 'Ortep for Windows (Farrugia, 2012)'
_computing_publication_material 'WinGX publication routines (Farrugia, 2012)'
_computing_structure_refinement 'SHELXL-2014/7 (Sheldrick, 2014)'
_diffrn_ambient_temperature 293(2)
_diffrn_detector 'CCD plate'
_diffrn_detector_area_resol_mean 9
_diffrn_measured_fraction_theta_full 0.999
_diffrn_measured_fraction_theta_max 0.986
_diffrn_measurement_device '95mm CCD camera on \k-goniostat'
_diffrn_measurement_device_type KappaCCD
_diffrn_measurement_method 'CCD rotation images, thick slices'
_diffrn_orient_matrix_UB_11 0.041111
_diffrn_orient_matrix_UB_12 0.036826
_diffrn_orient_matrix_UB_13 -0.049659
_diffrn_orient_matrix_UB_21 0.07793
_diffrn_orient_matrix_UB_22 -0.002682
_diffrn_orient_matrix_UB_23 0.034651
_diffrn_orient_matrix_UB_31 0.014188
_diffrn_orient_matrix_UB_32 -0.09198
_diffrn_orient_matrix_UB_33 -0.020892
_diffrn_radiation_monochromator 'horizonally mounted graphite crystal'
_diffrn_radiation_probe x-ray
_diffrn_radiation_type MoK\a
_diffrn_radiation_wavelength 0.71073
_diffrn_reflns_av_R_equivalents 0.0755
_diffrn_reflns_av_unetI/netI 0.0817
_diffrn_reflns_Laue_measured_fraction_full 0.999
_diffrn_reflns_Laue_measured_fraction_max 0.986
_diffrn_reflns_limit_h_max 20
_diffrn_reflns_limit_h_min -17
_diffrn_reflns_limit_k_max 13
_diffrn_reflns_limit_k_min -12
_diffrn_reflns_limit_l_max 14
_diffrn_reflns_limit_l_min -14
_diffrn_reflns_number 17137
_diffrn_reflns_point_group_measured_fraction_full 0.999
_diffrn_reflns_point_group_measured_fraction_max 0.986
_diffrn_reflns_reduction_process
;
        Scaled and merged with Sortav
        R.H. Blessing, (1987) Cryst. Rev. 1, 3-58
        R.H. Blessing, (1989) J. Appl. Cryst. 22, 396-397
;
_diffrn_reflns_theta_full 25.242
_diffrn_reflns_theta_max 27.521
_diffrn_reflns_theta_min 2.967
_diffrn_source 'Enraf Nonius FR590'
_diffrn_standards_interval_count .
_diffrn_standards_interval_time .
_diffrn_standards_number 0
_exptl_absorpt_coefficient_mu 0.502
_exptl_absorpt_correction_type none
_exptl_crystal_colour colourless
_exptl_crystal_density_diffrn 1.32
_exptl_crystal_density_method 'not measured'
_exptl_crystal_description plate
_exptl_crystal_F_000 736
_exptl_crystal_size_max 0.20
_exptl_crystal_size_mid 0.10
_exptl_crystal_size_min 0.025
_refine_diff_density_max 0.194
_refine_diff_density_min -0.264
_refine_diff_density_rms 0.052
_refine_ls_extinction_method none
_refine_ls_goodness_of_fit_ref 1.017
_refine_ls_hydrogen_treatment mixed
_refine_ls_matrix_type full
_refine_ls_number_constraints 0
_refine_ls_number_parameters 211
_refine_ls_number_reflns 4011
_refine_ls_number_restraints 96
_refine_ls_restrained_S_all 1.008
_refine_ls_R_factor_all 0.1267
_refine_ls_R_factor_gt 0.0451
_refine_ls_shift/su_max 0
_refine_ls_shift/su_mean 0
_refine_ls_structure_factor_coef Fsqd
_refine_ls_weighting_details 'w=1/[\s^2^(Fo^2^)+(0.0449P)^2^] where P=(Fo^2^+2Fc^2^)/3'
_refine_ls_weighting_scheme calc
_refine_ls_wR_factor_gt 0.0906
_refine_ls_wR_factor_ref 0.1115
_reflns_Friedel_coverage 0
_reflns_number_gt 2075
_reflns_number_total 4011
_reflns_threshold_expression 'I > 2\s(I)'
_cod_data_source_file ICA-2018-482-420.cif
_cod_data_source_block 2
_cod_original_sg_symbol_H-M 'P 21/c'
_cod_database_code 1563965

loop_
_symmetry_equiv_pos_as_xyz
'x, y, z'
'-x, y+1/2, -z+1/2'
'-x, -y, -z'
'x, -y-1/2, z-1/2'

loop_
_atom_site_label
_atom_site_type_symbol
_atom_site_fract_x
_atom_site_fract_y
_atom_site_fract_z
_atom_site_U_iso_or_equiv
_atom_site_adp_type
_atom_site_occupancy
_atom_site_site_symmetry_order
_atom_site_calc_flag
_atom_site_refinement_flags_posn
_atom_site_refinement_flags_adp
_atom_site_refinement_flags_occupancy
_atom_site_disorder_assembly
_atom_site_disorder_group
C2 C 0.32768(17) 0.2151(2) 0.8671(2) 0.0472(7) Uani 1 1 d . . . . .
C4 C 0.4849(2) 0.2247(4) 0.9873(3) 0.0656(9) Uani 1 1 d . . . . .
C6 C 0.4453(2) 0.4188(3) 0.8780(4) 0.0720(10) Uani 1 1 d . . . . .
C7 C 0.5667(2) 0.2896(4) 0.8231(3) 0.0878(11) Uani 1 1 d . . . . .
H7A H 0.6167 0.2465 0.8583 0.132 Uiso 1 1 calc R U . . .
H7B H 0.5835 0.3661 0.7794 0.132 Uiso 1 1 calc R U . . .
H7C H 0.5361 0.2293 0.77 0.132 Uiso 1 1 calc R U . . .
C8 C 0.21706(17) -0.0087(3) 0.8921(2) 0.0486(7) Uani 1 1 d . U . . .
C9 C 0.1799(2) 0.0166(3) 0.9968(3) 0.0897(11) Uani 1 1 d . U . . .
H9 H 0.165 0.1031 1.0154 0.108 Uiso 1 1 calc R U . . .
C10 C 0.1641(3) -0.0846(4) 1.0755(3) 0.1092(14) Uani 1 1 d . U . . .
H10 H 0.1392 -0.0655 1.1467 0.131 Uiso 1 1 calc R U . . .
C11 C 0.1847(2) -0.2119(4) 1.0494(3) 0.0843(10) Uani 1 1 d . U . . .
H11 H 0.1731 -0.2799 1.102 0.101 Uiso 1 1 calc R U . . .
C12 C 0.2224(2) -0.2393(3) 0.9459(3) 0.0756(9) Uani 1 1 d . U . . .
H12 H 0.2378 -0.3259 0.9284 0.091 Uiso 1 1 calc R U . . .
C13 C 0.23761(17) -0.1382(3) 0.8671(3) 0.0593(8) Uani 1 1 d . U . . .
H13 H 0.2622 -0.1579 0.7957 0.071 Uiso 1 1 calc R U . . .
C14 C 0.14833(16) 0.2304(2) 0.7810(2) 0.0480(7) Uani 1 1 d . U . . .
C15 C 0.08686(19) 0.2121(3) 0.6888(3) 0.0657(8) Uani 1 1 d . U . . .
H15 H 0.0949 0.1477 0.6313 0.079 Uiso 1 1 calc R U . . .
C16 C 0.0136(2) 0.2887(4) 0.6817(3) 0.0929(11) Uani 1 1 d . U . . .
H16 H -0.0274 0.2753 0.6196 0.111 Uiso 1 1 calc R U . . .
C17 C 0.0010(2) 0.3842(4) 0.7652(4) 0.0915(11) Uani 1 1 d . U . . .
H17 H -0.0493 0.4335 0.7615 0.11 Uiso 1 1 calc R U . . .
C18 C 0.0628(2) 0.4071(3) 0.8541(3) 0.0840(10) Uani 1 1 d . U . . .
H18 H 0.0556 0.4744 0.9092 0.101 Uiso 1 1 calc R U . . .
C19 C 0.13583(19) 0.3303(3) 0.8621(3) 0.0703(9) Uani 1 1 d . U . . .
H19 H 0.1773 0.346 0.9231 0.084 Uiso 1 1 calc R U . . .
N1 N 0.51221(16) 0.3300(2) 0.9158(2) 0.0631(6) Uani 1 1 d . . . . .
P1 P 0.24066(4) 0.12245(6) 0.78970(6) 0.0467(2) Uani 1 1 d . . . . .
S1 S 0.35960(5) 0.34938(7) 0.77382(7) 0.0653(3) Uani 1 1 d . . . . .
S3 S 0.41388(5) 0.10168(7) 0.91081(7) 0.0620(2) Uani 1 1 d . . . . .
S4 S 0.27009(5) 0.05718(7) 0.63404(6) 0.0618(2) Uani 1 1 d . . . . .
H2 H 0.3093(14) 0.247(2) 0.933(2) 0.045(8) Uiso 1 1 d . . . . .
H4A H 0.4542(18) 0.254(3) 1.050(3) 0.073(11) Uiso 1 1 d . . . . .
H4B H 0.534(2) 0.175(3) 1.021(3) 0.091(11) Uiso 1 1 d . . . . .
H6A H 0.4150(18) 0.450(3) 0.945(3) 0.081(11) Uiso 1 1 d . . . . .
H6B H 0.4685(19) 0.488(3) 0.829(3) 0.084(10) Uiso 1 1 d . . . . .

loop_
_atom_site_aniso_label
_atom_site_aniso_U_11
_atom_site_aniso_U_22
_atom_site_aniso_U_33
_atom_site_aniso_U_23
_atom_site_aniso_U_13
_atom_site_aniso_U_12
C2 0.0550(18) 0.0436(16) 0.0427(15) -0.0034(14) 0.0001(14) 0.0056(13)
C4 0.065(2) 0.076(2) 0.054(2) 0.0016(19) -0.0146(18) -0.0055(19)
C6 0.086(3) 0.052(2) 0.076(3) -0.002(2) -0.009(2) -0.0134(19)
C7 0.068(2) 0.116(3) 0.080(2) 0.004(2) 0.006(2) -0.019(2)
C8 0.0532(17) 0.0497(16) 0.0424(15) 0.0021(13) -0.0017(13) -0.0027(13)
C9 0.145(3) 0.063(2) 0.064(2) 0.0104(18) 0.028(2) 0.014(2)
C10 0.165(4) 0.102(3) 0.065(2) 0.024(2) 0.042(2) 0.013(3)
C11 0.087(3) 0.081(2) 0.084(2) 0.040(2) -0.002(2) -0.003(2)
C12 0.075(2) 0.0552(19) 0.096(3) 0.0181(19) -0.002(2) 0.0000(16)
C13 0.0601(19) 0.0533(17) 0.0645(18) 0.0071(15) 0.0036(15) 0.0015(15)
C14 0.0478(16) 0.0469(16) 0.0486(15) 0.0050(13) -0.0029(13) -0.0011(13)
C15 0.060(2) 0.065(2) 0.0700(19) -0.0041(16) -0.0143(16) -0.0031(16)
C16 0.061(2) 0.100(3) 0.112(3) 0.004(2) -0.033(2) 0.004(2)
C17 0.060(2) 0.095(3) 0.118(3) 0.010(2) -0.007(2) 0.024(2)
C18 0.080(2) 0.088(2) 0.084(2) -0.0074(19) 0.000(2) 0.032(2)
C19 0.066(2) 0.079(2) 0.0640(19) -0.0034(17) -0.0116(16) 0.0198(17)
N1 0.0688(17) 0.0614(16) 0.0582(15) -0.0041(14) -0.0037(14) -0.0125(14)
P1 0.0542(5) 0.0446(4) 0.0406(4) -0.0003(3) -0.0037(3) -0.0005(3)
S1 0.0745(6) 0.0536(5) 0.0659(5) 0.0135(4) -0.0122(4) -0.0095(4)
S3 0.0586(5) 0.0496(4) 0.0757(5) 0.0057(4) -0.0141(4) 0.0007(4)
S4 0.0819(6) 0.0604(5) 0.0428(4) -0.0057(4) 0.0006(4) 0.0006(4)

loop_
_atom_type_symbol
_atom_type_description
_atom_type_scat_dispersion_real
_atom_type_scat_dispersion_imag
_atom_type_scat_source
C C 0.0033 0.0016 'International Tables Vol C Tables 4.2.6.8 and 6.1.1.4'
H H 0 0 'International Tables Vol C Tables 4.2.6.8 and 6.1.1.4'
N N 0.0061 0.0033 'International Tables Vol C Tables 4.2.6.8 and 6.1.1.4'
P P 0.1023 0.0942 'International Tables Vol C Tables 4.2.6.8 and 6.1.1.4'
S S 0.1246 0.1234 'International Tables Vol C Tables 4.2.6.8 and 6.1.1.4'

loop_
_geom_angle_atom_site_label_1
_geom_angle_atom_site_label_2
_geom_angle_atom_site_label_3
_geom_angle
_geom_angle_site_symmetry_1
_geom_angle_site_symmetry_3
S1 C2 S3 113.89(15) . .
S1 C2 P1 109.42(13) . .
S3 C2 P1 109.11(13) . .
S1 C2 H2 109.4(15) . .
S3 C2 H2 106.2(15) . .
P1 C2 H2 108.7(15) . .
N1 C4 S3 115.8(2) . .
N1 C4 H4A 112.3(18) . .
S3 C4 H4A 104.2(18) . .
N1 C4 H4B 110.7(18) . .
S3 C4 H4B 106.0(18) . .
H4A C4 H4B 107(2) . .
N1 C6 S1 116.1(2) . .
N1 C6 H6A 110.9(17) . .
S1 C6 H6A 104.2(18) . .
N1 C6 H6B 109.2(18) . .
S1 C6 H6B 101.1(17) . .
H6A C6 H6B 115(3) . .
N1 C7 H7A 109.5 . .
N1 C7 H7B 109.5 . .
H7A C7 H7B 109.5 . .
N1 C7 H7C 109.5 . .
H7A C7 H7C 109.5 . .
H7B C7 H7C 109.5 . .
C9 C8 C13 117.9(3) . .
C9 C8 P1 121.6(2) . .
C13 C8 P1 120.4(2) . .
C8 C9 C10 120.9(3) . .
C8 C9 H9 119.5 . .
C10 C9 H9 119.5 . .
C11 C10 C9 120.4(3) . .
C11 C10 H10 119.8 . .
C9 C10 H10 119.8 . .
C10 C11 C12 119.7(3) . .
C10 C11 H11 120.2 . .
C12 C11 H11 120.2 . .
C11 C12 C13 119.8(3) . .
C11 C12 H12 120.1 . .
C13 C12 H12 120.1 . .
C8 C13 C12 121.2(3) . .
C8 C13 H13 119.4 . .
C12 C13 H13 119.4 . .
C19 C14 C15 118.2(2) . .
C19 C14 P1 123.2(2) . .
C15 C14 P1 118.6(2) . .
C16 C15 C14 120.5(3) . .
C16 C15 H15 119.8 . .
C14 C15 H15 119.8 . .
C17 C16 C15 120.5(3) . .
C17 C16 H16 119.7 . .
C15 C16 H16 119.7 . .
C16 C17 C18 119.7(3) . .
C16 C17 H17 120.2 . .
C18 C17 H17 120.2 . .
C17 C18 C19 120.0(3) . .
C17 C18 H18 120 . .
C19 C18 H18 120 . .
C18 C19 C14 121.1(3) . .
C18 C19 H19 119.4 . .
C14 C19 H19 119.4 . .
C4 N1 C6 113.7(3) . .
C4 N1 C7 114.1(3) . .
C6 N1 C7 114.7(3) . .
C8 P1 C14 106.49(12) . .
C8 P1 C2 104.27(12) . .
C14 P1 C2 106.75(12) . .
C8 P1 S4 113.05(9) . .
C14 P1 S4 112.66(9) . .
C2 P1 S4 112.99(10) . .
C2 S1 C6 97.59(15) . .
C2 S3 C4 96.86(15) . .

loop_
_geom_bond_atom_site_label_1
_geom_bond_atom_site_label_2
_geom_bond_distance
_geom_bond_site_symmetry_2
C2 S1 1.801(3) .
C2 S3 1.814(3) .
C2 P1 1.828(3) .
C2 H2 0.88(2) .
C4 N1 1.413(4) .
C4 S3 1.844(3) .
C4 H4A 0.93(3) .
C4 H4B 0.97(3) .
C6 N1 1.423(4) .
C6 S1 1.864(3) .
C6 H6A 0.97(3) .
C6 H6B 0.97(3) .
C7 N1 1.442(3) .
C7 H7A 0.96 .
C7 H7B 0.96 .
C7 H7C 0.96 .
C8 C9 1.366(4) .
C8 C13 1.379(3) .
C8 P1 1.805(3) .
C9 C10 1.382(4) .
C9 H9 0.93 .
C10 C11 1.360(4) .
C10 H10 0.93 .
C11 C12 1.362(4) .
C11 H11 0.93 .
C12 C13 1.380(4) .
C12 H12 0.93 .
C13 H13 0.93 .
C14 C19 1.379(4) .
C14 C15 1.383(4) .
C14 P1 1.807(3) .
C15 C16 1.380(4) .
C15 H15 0.93 .
C16 C17 1.367(5) .
C16 H16 0.93 .
C17 C18 1.368(4) .
C17 H17 0.93 .
C18 C19 1.379(4) .
C18 H18 0.93 .
C19 H19 0.93 .
P1 S4 1.9479(10) .

loop_
_geom_torsion_atom_site_label_1
_geom_torsion_atom_site_label_2
_geom_torsion_atom_site_label_3
_geom_torsion_atom_site_label_4
_geom_torsion
_geom_torsion_site_symmetry_1
_geom_torsion_site_symmetry_2
_geom_torsion_site_symmetry_3
_geom_torsion_site_symmetry_4
C13 C8 C9 C10 0.5(5) . . . .
P1 C8 C9 C10 -178.5(3) . . . .
C8 C9 C10 C11 -0.6(6) . . . .
C9 C10 C11 C12 1.0(6) . . . .
C10 C11 C12 C13 -1.5(5) . . . .
C9 C8 C13 C12 -0.9(4) . . . .
P1 C8 C13 C12 178.1(2) . . . .
C11 C12 C13 C8 1.4(4) . . . .
C19 C14 C15 C16 -2.5(4) . . . .
P1 C14 C15 C16 177.3(2) . . . .
C14 C15 C16 C17 0.3(5) . . . .
C15 C16 C17 C18 2.3(6) . . . .
C16 C17 C18 C19 -2.6(5) . . . .
C17 C18 C19 C14 0.4(5) . . . .
C15 C14 C19 C18 2.1(4) . . . .
P1 C14 C19 C18 -177.7(2) . . . .
S3 C4 N1 C6 68.5(4) . . . .
S3 C4 N1 C7 -65.6(3) . . . .
S1 C6 N1 C4 -66.1(4) . . . .
S1 C6 N1 C7 67.8(4) . . . .
C9 C8 P1 C14 -43.3(3) . . . .
C13 C8 P1 C14 137.7(2) . . . .
C9 C8 P1 C2 69.3(3) . . . .
C13 C8 P1 C2 -109.6(2) . . . .
C9 C8 P1 S4 -167.6(2) . . . .
C13 C8 P1 S4 13.5(2) . . . .
C19 C14 P1 C8 84.1(3) . . . .
C15 C14 P1 C8 -95.7(2) . . . .
C19 C14 P1 C2 -26.9(3) . . . .
C15 C14 P1 C2 153.4(2) . . . .
C19 C14 P1 S4 -151.5(2) . . . .
C15 C14 P1 S4 28.8(2) . . . .
S1 C2 P1 C8 179.16(14) . . . .
S3 C2 P1 C8 53.96(17) . . . .
S1 C2 P1 C14 -68.36(17) . . . .
S3 C2 P1 C14 166.44(13) . . . .
S1 C2 P1 S4 56.02(15) . . . .
S3 C2 P1 S4 -69.19(15) . . . .
S3 C2 S1 C6 -57.84(19) . . . .
P1 C2 S1 C6 179.76(17) . . . .
N1 C6 S1 C2 57.3(3) . . . .
S1 C2 S3 C4 59.25(19) . . . .
P1 C2 S3 C4 -178.18(17) . . . .
N1 C4 S3 C2 -60.9(3) . . . .
